data_7224292
loop_
_publ_author_name
'Li, Ye-Xin'
'Yang, Xiao-Feng'
'Miao, Jin-Ling'
'Zhang, Zhen-Wei'
'Sun, Guo-Xin'

_publ_section_title
;
 Effects of substitution position on crystal packing, polymorphism and
 crystallization-induced emission of (9-anthryl)vinylstyrylbenzene isomers
;
_journal_issue 12
_journal_name_full CrystEngComm
_journal_page_first 2098
_journal_paper_doi 10.1039/C5CE02406D
_journal_volume 18
_journal_year 2016
_chemical_formula_moiety 'C30 H22'
_chemical_formula_sum 'C30 H22'
_chemical_formula_weight 382.48
_chemical_name_systematic
;
 ? 
;
_space_group_crystal_system orthorhombic
_space_group_IT_number 56
_space_group_name_Hall '-P 2ab 2ac'
_space_group_name_H-M_alt 'P c c n'
_symmetry_space_group_name_Hall '-P 2ab 2ac'
_symmetry_space_group_name_H-M 'P c c n'
_atom_sites_solution_hydrogens geom
_atom_sites_solution_primary direct
_atom_sites_solution_secondary difmap
_audit_creation_date 2016-01-13
_audit_creation_method
;
Olex2 1.2
(compiled 2015.09.30 svn.r3233 for OlexSys, GUI svn.r5103)
;
_audit_update_record
;
2016-01-22 deposited with the CCDC.
2016-02-17 downloaded from the CCDC.
;
_cell_angle_alpha 90.00
_cell_angle_beta 90.00
_cell_angle_gamma 90.00
_cell_formula_units_Z 8
_cell_length_a 32.3617(7)
_cell_length_b 18.5058(5)
_cell_length_c 7.04172(13)
_cell_measurement_reflns_used 5148
_cell_measurement_temperature 293(2)
_cell_measurement_theta_max 71.1890
_cell_measurement_theta_min 3.6270
_cell_volume 4217.14(17)
_computing_cell_refinement
;
CrysAlisPro, Agilent Technologies,
Version 1.171.37.35 (release 13-08-2014 CrysAlis171 .NET)
(compiled Aug 13 2014,18:06:01)
;
_computing_data_collection
;
CrysAlisPro, Agilent Technologies,
Version 1.171.37.35 (release 13-08-2014 CrysAlis171 .NET)
(compiled Aug 13 2014,18:06:01)
;
_computing_data_reduction
;
CrysAlisPro, Agilent Technologies,
Version 1.171.37.35 (release 13-08-2014 CrysAlis171 .NET)
(compiled Aug 13 2014,18:06:01)
;
_computing_molecular_graphics 'Olex2 (Dolomanov et al., 2009)'
_computing_publication_material 'Olex2 (Dolomanov et al., 2009)'
_computing_structure_refinement 'ShelXL (Sheldrick, 2015)'
_computing_structure_solution 'ShelXS (Sheldrick, 2008)'
_diffrn_ambient_temperature 293.15
_diffrn_detector 'CCD plate'
_diffrn_detector_area_resol_mean 16.0355
_diffrn_detector_type Eos
_diffrn_measured_fraction_theta_full 0.999
_diffrn_measured_fraction_theta_max 0.999
_diffrn_measurement_details
;
  1 omega  -50.00   34.00   1.0000    5.4950
omega____ theta____ kappa____ phi______ frames
    -      -33.5000   57.0000   90.0000 84

  2 omega   -4.00   74.00   1.0000    5.4950
omega____ theta____ kappa____ phi______ frames
    -       35.3677  -99.0000    0.0000 78

  3 omega   18.00   89.00   1.0000    5.4950
omega____ theta____ kappa____ phi______ frames
    -       35.3677 -125.0000  -30.0000 71

  4 omega   18.00   89.00   1.0000    5.4950
omega____ theta____ kappa____ phi______ frames
    -       35.3677 -125.0000 -180.0000 71

  5 omega   40.00   98.00   1.0000   21.9800
omega____ theta____ kappa____ phi______ frames
    -      108.0000  -45.0000  150.0000 58

  6 omega   90.00  175.00   1.0000   21.9800
omega____ theta____ kappa____ phi______ frames
    -      108.0000   61.0000  -30.0000 85

  7 omega   38.00   91.00   1.0000   21.9800
omega____ theta____ kappa____ phi______ frames
    -      108.0000  -30.0000   30.0000 53

  8 omega   40.00   98.00   1.0000   21.9800
omega____ theta____ kappa____ phi______ frames
    -      108.0000  -45.0000    0.0000 58

  9 omega   37.00  146.00   1.0000   21.9800
omega____ theta____ kappa____ phi______ frames
    -      108.0000  -15.0000  150.0000 109

 10 omega   18.00  102.00   1.0000    5.4950
omega____ theta____ kappa____ phi______ frames
    -       35.3677   59.0000  130.0000 84

 11 omega    9.00  103.00   1.0000    5.4950
omega____ theta____ kappa____ phi______ frames
    -       35.3677   77.0000 -150.0000 94

 12 omega   19.00  103.00   1.0000    5.4950
omega____ theta____ kappa____ phi______ frames
    -       35.3677   57.0000   60.0000 84

 13 omega   19.00  103.00   1.0000    5.4950
omega____ theta____ kappa____ phi______ frames
    -       35.3677   57.0000  -30.0000 84

 14 omega   57.00   82.00   1.0000   21.9800
omega____ theta____ kappa____ phi______ frames
    -      108.0000  178.0000   90.0000 25
;
_diffrn_measurement_device 'four-circle diffractometer'
_diffrn_measurement_device_type 'Xcalibur, Eos, Gemini'
_diffrn_measurement_method '\w scans'
_diffrn_orient_matrix_UB_11 0.0445830000
_diffrn_orient_matrix_UB_12 -0.0280429000
_diffrn_orient_matrix_UB_13 0.0213152000
_diffrn_orient_matrix_UB_21 -0.0064950000
_diffrn_orient_matrix_UB_22 -0.0504426000
_diffrn_orient_matrix_UB_23 -0.1713722000
_diffrn_orient_matrix_UB_31 0.0154619000
_diffrn_orient_matrix_UB_32 0.0599371000
_diffrn_orient_matrix_UB_33 -0.1342784000
_diffrn_radiation_monochromator graphite
_diffrn_radiation_probe x-ray
_diffrn_radiation_type CuK\a
_diffrn_radiation_wavelength 1.54184
_diffrn_reflns_av_R_equivalents 0.0218
_diffrn_reflns_av_unetI/netI 0.0154
_diffrn_reflns_limit_h_max 38
_diffrn_reflns_limit_h_min -38
_diffrn_reflns_limit_k_max 22
_diffrn_reflns_limit_k_min -14
_diffrn_reflns_limit_l_max 7
_diffrn_reflns_limit_l_min -8
_diffrn_reflns_number 15855
_diffrn_reflns_theta_full 66.59
_diffrn_reflns_theta_max 66.59
_diffrn_reflns_theta_min 4.74
_diffrn_source 'Enhance (Cu) X-ray Source'
_exptl_absorpt_coefficient_mu 0.514
_exptl_absorpt_correction_T_max 1.00000
_exptl_absorpt_correction_T_min 0.70394
_exptl_absorpt_correction_type multi-scan
_exptl_absorpt_process_details
;
CrysAlisPro, Agilent Technologies,
Version 1.171.37.35 (release 13-08-2014 CrysAlis171 .NET)
(compiled Aug 13 2014,18:06:01)
Empirical absorption correction using spherical harmonics,
 implemented in SCALE3 ABSPACK scaling algorithm.
;
_exptl_crystal_colour yellow
_exptl_crystal_density_diffrn 1.205
_exptl_crystal_density_method 'not measured'
_exptl_crystal_F_000 1616
_exptl_crystal_size_max 0.38
_exptl_crystal_size_mid 0.28
_exptl_crystal_size_min 0.26
_refine_diff_density_max 0.097
_refine_diff_density_min -0.160
_refine_diff_density_rms 0.029
_refine_ls_extinction_method none
_refine_ls_goodness_of_fit_ref 1.027
_refine_ls_hydrogen_treatment constr
_refine_ls_matrix_type full
_refine_ls_number_parameters 271
_refine_ls_number_reflns 3729
_refine_ls_number_restraints 0
_refine_ls_restrained_S_all 1.027
_refine_ls_R_factor_all 0.0624
_refine_ls_R_factor_gt 0.0484
_refine_ls_shift/su_max 0.001
_refine_ls_shift/su_mean 0.000
_refine_ls_structure_factor_coef Fsqd
_refine_ls_weighting_details 'calc w=1/[\s^2^(Fo^2^)+(0.0644P)^2^+0.8964P] where P=(Fo^2^+2Fc^2^)/3'
_refine_ls_weighting_scheme calc
_refine_ls_wR_factor_gt 0.1275
_refine_ls_wR_factor_ref 0.1403
_reflns_number_gt 2901
_reflns_number_total 3729
_reflns_threshold_expression >2sigma(I)
_cod_data_source_file c5ce02406d2.cif
_cod_data_source_block 150503_lyx_lfz_12
_cod_depositor_comments 'Adding full bibliography for 7224291--7224293.cif.'
_cod_original_cell_volume 4217.15(16)
_cod_database_code 7224292
_chemical_oxdiff_formula 'C H'
_reflns_odcompleteness_completeness 99.82
_reflns_odcompleteness_iscentric 1
_reflns_odcompleteness_theta 66.97
_olex2_refinement_description
;
1. Fixed Uiso
 At 1.2 times of:
  All C(H) groups
2.a Aromatic/amide H refined with riding coordinates:
 C2(H2), C3(H3), C4(H4), C5(H5), C7(H7), C9(H9), C10(H10), C11(H11), C12(H12),
 C15(H15), C16(H16), C18(H18), C19(H19), C20(H20), C21(H21), C23(H23), C24(H24),
  C26(H26), C27(H27), C28(H28), C29(H29), C30(H30)
;
_olex2_date_sample_data_collection 2015-05-06
_olex2_submission_special_instructions 'No special instructions were received'

loop_
_space_group_symop_id
_space_group_symop_operation_xyz
1 'x, y, z'
2 '-x+1/2, -y+1/2, z'
3 'x+1/2, -y, -z+1/2'
4 '-x, y+1/2, -z+1/2'
5 '-x, -y, -z'
6 'x-1/2, y-1/2, -z'
7 '-x-1/2, y, z-1/2'
8 'x, -y-1/2, z-1/2'

loop_
_atom_site_label
_atom_site_type_symbol
_atom_site_fract_x
_atom_site_fract_y
_atom_site_fract_z
_atom_site_U_iso_or_equiv
_atom_site_adp_type
_atom_site_occupancy
_atom_site_calc_flag
_atom_site_refinement_flags_posn
C1 C 0.67958(5) 0.92520(12) 0.2346(3) 0.0682(5) Uani 1 d .
C2 C 0.67446(6) 0.84864(13) 0.2280(3) 0.0807(6) Uani 1 d .
H2 H 0.6592 0.8259 0.3225 0.097 Uiso 1 calc R
C3 C 0.69141(7) 0.80830(16) 0.0870(4) 0.1026(8) Uani 1 d .
H3 H 0.6881 0.7584 0.0876 0.123 Uiso 1 calc R
C4 C 0.71401(8) 0.8416(2) -0.0607(4) 0.1234(12) Uani 1 d .
H4 H 0.7254 0.8137 -0.1573 0.148 Uiso 1 calc R
C5 C 0.71910(7) 0.9134(2) -0.0616(4) 0.1128(10) Uani 1 d .
H5 H 0.7334 0.9347 -0.1617 0.135 Uiso 1 calc R
C6 C 0.70337(5) 0.95809(16) 0.0855(3) 0.0838(6) Uani 1 d .
C7 C 0.71203(6) 1.03171(16) 0.0940(3) 0.0938(8) Uani 1 d .
H7 H 0.7268 1.0531 -0.0045 0.113 Uiso 1 calc R
C8 C 0.69930(5) 1.07387(13) 0.2451(3) 0.0813(6) Uani 1 d .
C9 C 0.70961(7) 1.14909(16) 0.2574(5) 0.1072(9) Uani 1 d .
H9 H 0.7257 1.1701 0.1628 0.129 Uiso 1 calc R
C10 C 0.69644(8) 1.18967(16) 0.4031(5) 0.1183(10) Uani 1 d .
H10 H 0.7035 1.2383 0.4090 0.142 Uiso 1 calc R
C11 C 0.67216(8) 1.15936(14) 0.5457(4) 0.1059(8) Uani 1 d .
H11 H 0.6630 1.1882 0.6453 0.127 Uiso 1 calc R
C12 C 0.66167(6) 1.08849(13) 0.5417(3) 0.0843(6) Uani 1 d .
H12 H 0.6453 1.0697 0.6383 0.101 Uiso 1 calc R
C13 C 0.67514(5) 1.04234(11) 0.3928(3) 0.0690(5) Uani 1 d .
C14 C 0.66452(5) 0.96820(11) 0.3839(2) 0.0623(4) Uani 1 d .
C15 C 0.63833(5) 0.93748(10) 0.5352(2) 0.0655(5) Uani 1 d .
H15 H 0.6477 0.9428 0.6593 0.079 Uiso 1 calc R
C16 C 0.60312(5) 0.90338(10) 0.5125(2) 0.0600(4) Uani 1 d .
H16 H 0.5931 0.8987 0.3893 0.072 Uiso 1 calc R
C17 C 0.57828(5) 0.87191(8) 0.6670(2) 0.0550(4) Uani 1 d .
C18 C 0.59804(6) 0.84561(10) 0.8290(2) 0.0650(5) Uani 1 d .
H18 H 0.6267 0.8482 0.8366 0.078 Uiso 1 calc R
C19 C 0.57634(6) 0.81598(10) 0.9778(2) 0.0699(5) Uani 1 d .
H19 H 0.5902 0.7986 1.0840 0.084 Uiso 1 calc R
C20 C 0.53392(6) 0.81226(10) 0.9685(2) 0.0688(5) Uani 1 d .
H20 H 0.5190 0.7930 1.0693 0.083 Uiso 1 calc R
C21 C 0.51367(5) 0.83716(9) 0.8094(2) 0.0624(4) Uani 1 d .
H21 H 0.4850 0.8346 0.8048 0.075 Uiso 1 calc R
C22 C 0.53499(5) 0.86616(8) 0.6546(2) 0.0543(4) Uani 1 d .
C23 C 0.51230(5) 0.89086(9) 0.4861(2) 0.0577(4) Uani 1 d .
H23 H 0.5235 0.9292 0.4178 0.069 Uiso 1 calc R
C24 C 0.47711(5) 0.86282(10) 0.4238(3) 0.0625(4) Uani 1 d .
H24 H 0.4663 0.8248 0.4942 0.075 Uiso 1 calc R
C25 C 0.45342(5) 0.88505(10) 0.2566(3) 0.0645(5) Uani 1 d .
C26 C 0.45846(7) 0.95215(11) 0.1723(3) 0.0826(6) Uani 1 d .
H26 H 0.4772 0.9849 0.2239 0.099 Uiso 1 calc R
C27 C 0.43630(8) 0.97110(15) 0.0138(4) 0.1042(8) Uani 1 d .
H27 H 0.4400 1.0165 -0.0403 0.125 Uiso 1 calc R
C28 C 0.40875(8) 0.92377(19) -0.0654(4) 0.1124(9) Uani 1 d .
H28 H 0.3940 0.9368 -0.1734 0.135 Uiso 1 calc R
C29 C 0.40305(7) 0.85735(18) 0.0151(4) 0.1061(8) Uani 1 d .
H29 H 0.3843 0.8251 -0.0384 0.127 Uiso 1 calc R
C30 C 0.42505(6) 0.83766(13) 0.1760(3) 0.0834(6) Uani 1 d .
H30 H 0.4208 0.7925 0.2303 0.100 Uiso 1 calc R

loop_
_atom_site_aniso_label
_atom_site_aniso_U_11
_atom_site_aniso_U_22
_atom_site_aniso_U_33
_atom_site_aniso_U_23
_atom_site_aniso_U_13
_atom_site_aniso_U_12
C1 0.0424(8) 0.1022(14) 0.0600(10) 0.0117(10) -0.0067(7) 0.0071(9)
C2 0.0613(11) 0.1108(17) 0.0699(12) -0.0010(12) -0.0109(9) 0.0142(11)
C3 0.0768(14) 0.133(2) 0.0980(17) -0.0195(16) -0.0161(14) 0.0290(14)
C4 0.0722(16) 0.208(4) 0.0897(18) -0.039(2) -0.0015(14) 0.040(2)
C5 0.0585(12) 0.207(3) 0.0727(14) 0.003(2) 0.0102(11) 0.0183(18)
C6 0.0429(9) 0.147(2) 0.0619(11) 0.0167(13) 0.0008(8) 0.0099(11)
C7 0.0496(10) 0.150(2) 0.0819(14) 0.0455(16) 0.0053(10) -0.0063(13)
C8 0.0448(9) 0.1152(17) 0.0838(13) 0.0379(13) -0.0047(9) -0.0061(10)
C9 0.0703(14) 0.120(2) 0.131(2) 0.0597(19) -0.0129(15) -0.0240(14)
C10 0.0928(19) 0.105(2) 0.158(3) 0.030(2) -0.0222(19) -0.0232(16)
C11 0.0863(15) 0.0984(17) 0.133(2) 0.0010(16) -0.0075(16) -0.0165(13)
C12 0.0644(11) 0.0960(15) 0.0924(15) 0.0055(13) -0.0020(11) -0.0112(11)
C13 0.0425(8) 0.0904(13) 0.0740(11) 0.0193(10) -0.0076(8) -0.0039(8)
C14 0.0418(8) 0.0896(12) 0.0555(9) 0.0150(9) -0.0058(7) -0.0007(8)
C15 0.0592(10) 0.0872(12) 0.0501(9) 0.0092(9) -0.0062(8) -0.0073(9)
C16 0.0544(9) 0.0777(11) 0.0480(8) 0.0075(8) -0.0019(7) -0.0006(8)
C17 0.0587(9) 0.0575(9) 0.0488(8) 0.0012(7) 0.0009(7) -0.0045(7)
C18 0.0651(10) 0.0729(11) 0.0570(9) 0.0065(9) -0.0058(8) -0.0051(8)
C19 0.0868(13) 0.0691(11) 0.0539(9) 0.0102(8) -0.0056(9) -0.0050(10)
C20 0.0888(13) 0.0624(10) 0.0552(10) 0.0064(8) 0.0125(9) -0.0092(9)
C21 0.0637(10) 0.0606(9) 0.0630(10) -0.0011(8) 0.0108(8) -0.0082(8)
C22 0.0589(9) 0.0523(8) 0.0518(8) -0.0020(7) 0.0033(7) -0.0031(7)
C23 0.0539(9) 0.0593(9) 0.0601(9) 0.0039(8) 0.0050(8) -0.0014(7)
C24 0.0557(9) 0.0633(10) 0.0686(10) 0.0007(9) 0.0022(8) -0.0006(8)
C25 0.0499(8) 0.0715(11) 0.0720(11) -0.0075(9) -0.0019(8) 0.0076(8)
C26 0.0841(13) 0.0720(12) 0.0916(14) -0.0036(11) -0.0229(12) 0.0140(10)
C27 0.1103(19) 0.0964(16) 0.1060(18) 0.0064(15) -0.0302(15) 0.0298(14)
C28 0.0861(16) 0.148(3) 0.1030(18) 0.0010(19) -0.0346(15) 0.0313(17)
C29 0.0604(12) 0.147(2) 0.1114(19) -0.0236(18) -0.0236(13) -0.0015(14)
C30 0.0545(10) 0.0996(15) 0.0961(15) -0.0087(12) -0.0064(11) -0.0057(10)

loop_
_atom_type_symbol
_atom_type_description
_atom_type_scat_dispersion_real
_atom_type_scat_dispersion_imag
_atom_type_scat_source
C C 0.0181 0.0091 'International Tables Vol C Tables 4.2.6.8 and 6.1.1.4'
H H 0.0000 0.0000 'International Tables Vol C Tables 4.2.6.8 and 6.1.1.4'

loop_
_geom_angle_atom_site_label_1
_geom_angle_atom_site_label_2
_geom_angle_atom_site_label_3
_geom_angle
C2 C1 C6 117.3(2)
C14 C1 C2 123.06(18)
C14 C1 C6 119.5(2)
C1 C2 H2 119.3
C3 C2 C1 121.5(2)
C3 C2 H2 119.3
C2 C3 H3 119.8
C2 C3 C4 120.5(3)
C4 C3 H3 119.8
C3 C4 H4 120.0
C5 C4 C3 120.0(3)
C5 C4 H4 120.0
C4 C5 H5 119.0
C4 C5 C6 122.0(3)
C6 C5 H5 119.0
C5 C6 C1 118.6(3)
C7 C6 C1 119.4(2)
C7 C6 C5 121.9(2)
C6 C7 H7 119.1
C8 C7 C6 121.7(2)
C8 C7 H7 119.1
C7 C8 C9 121.7(2)
C7 C8 C13 119.6(2)
C13 C8 C9 118.7(2)
C8 C9 H9 119.5
C10 C9 C8 121.0(2)
C10 C9 H9 119.5
C9 C10 H10 119.8
C9 C10 C11 120.4(3)
C11 C10 H10 119.8
C10 C11 H11 119.5
C12 C11 C10 121.1(3)
C12 C11 H11 119.5
C11 C12 H12 119.3
C11 C12 C13 121.4(2)
C13 C12 H12 119.3
C12 C13 C8 117.4(2)
C14 C13 C8 119.8(2)
C14 C13 C12 122.74(17)
C1 C14 C13 119.83(17)
C1 C14 C15 121.42(18)
C13 C14 C15 118.74(17)
C14 C15 H15 116.7
C16 C15 C14 126.60(16)
C16 C15 H15 116.7
C15 C16 H16 117.5
C15 C16 C17 125.02(15)
C17 C16 H16 117.5
C18 C17 C16 119.47(15)
C18 C17 C22 118.71(14)
C22 C17 C16 121.81(14)
C17 C18 H18 119.1
C19 C18 C17 121.88(17)
C19 C18 H18 119.1
C18 C19 H19 120.2
C18 C19 C20 119.53(17)
C20 C19 H19 120.2
C19 C20 H20 120.1
C19 C20 C21 119.79(16)
C21 C20 H20 120.1
C20 C21 H21 119.1
C20 C21 C22 121.87(16)
C22 C21 H21 119.1
C17 C22 C23 121.63(14)
C21 C22 C17 118.17(15)
C21 C22 C23 120.19(15)
C22 C23 H23 117.4
C24 C23 C22 125.11(16)
C24 C23 H23 117.4
C23 C24 H24 116.4
C23 C24 C25 127.29(17)
C25 C24 H24 116.4
C26 C25 C24 122.32(17)
C26 C25 C30 117.88(19)
C30 C25 C24 119.80(19)
C25 C26 H26 119.5
C27 C26 C25 121.1(2)
C27 C26 H26 119.5
C26 C27 H27 119.7
C28 C27 C26 120.5(3)
C28 C27 H27 119.7
C27 C28 H28 120.2
C29 C28 C27 119.7(2)
C29 C28 H28 120.2
C28 C29 H29 119.8
C28 C29 C30 120.4(2)
C30 C29 H29 119.8
C25 C30 H30 119.8
C29 C30 C25 120.5(2)
C29 C30 H30 119.8

loop_
_geom_bond_atom_site_label_1
_geom_bond_atom_site_label_2
_geom_bond_distance
C1 C2 1.427(3)
C1 C6 1.437(3)
C1 C14 1.406(3)
C2 H2 0.9300
C2 C3 1.358(3)
C3 H3 0.9300
C3 C4 1.413(4)
C4 H4 0.9300
C4 C5 1.339(4)
C5 H5 0.9300
C5 C6 1.419(4)
C6 C7 1.392(4)
C7 H7 0.9300
C7 C8 1.382(3)
C8 C9 1.434(3)
C8 C13 1.426(3)
C9 H9 0.9300
C9 C10 1.341(4)
C10 H10 0.9300
C10 C11 1.393(4)
C11 H11 0.9300
C11 C12 1.355(3)
C12 H12 0.9300
C12 C13 1.420(3)
C13 C14 1.416(3)
C14 C15 1.475(2)
C15 H15 0.9300
C15 C16 1.312(2)
C16 H16 0.9300
C16 C17 1.473(2)
C17 C18 1.395(2)
C17 C22 1.408(2)
C18 H18 0.9300
C18 C19 1.375(2)
C19 H19 0.9300
C19 C20 1.376(3)
C20 H20 0.9300
C20 C21 1.378(2)
C21 H21 0.9300
C21 C22 1.397(2)
C22 C23 1.468(2)
C23 H23 0.9300
C23 C24 1.326(2)
C24 H24 0.9300
C24 C25 1.464(2)
C25 C26 1.386(3)
C25 C30 1.391(3)
C26 H26 0.9300
C26 C27 1.372(3)
C27 H27 0.9300
C27 C28 1.369(4)
C28 H28 0.9300
C28 C29 1.366(4)
C29 H29 0.9300
C29 C30 1.387(3)
C30 H30 0.9300

loop_
_geom_torsion_atom_site_label_1
_geom_torsion_atom_site_label_2
_geom_torsion_atom_site_label_3
_geom_torsion_atom_site_label_4
_geom_torsion
C1 C2 C3 C4 -1.4(3)
C1 C6 C7 C8 1.8(3)
C1 C14 C15 C16 -57.0(3)
C2 C1 C6 C5 2.0(2)
C2 C1 C6 C7 -174.84(18)
C2 C1 C14 C13 172.18(16)
C2 C1 C14 C15 -6.6(2)
C2 C3 C4 C5 0.5(4)
C3 C4 C5 C6 1.8(4)
C4 C5 C6 C1 -3.1(3)
C4 C5 C6 C7 173.7(2)
C5 C6 C7 C8 -174.97(19)
C6 C1 C2 C3 0.1(3)
C6 C1 C14 C13 -4.1(2)
C6 C1 C14 C15 177.08(15)
C6 C7 C8 C9 177.52(19)
C6 C7 C8 C13 -2.7(3)
C7 C8 C9 C10 178.8(2)
C7 C8 C13 C12 -177.95(17)
C7 C8 C13 C14 0.2(3)
C8 C9 C10 C11 -0.3(4)
C8 C13 C14 C1 3.2(2)
C8 C13 C14 C15 -177.94(15)
C9 C8 C13 C12 1.8(3)
C9 C8 C13 C14 179.97(17)
C9 C10 C11 C12 0.6(4)
C10 C11 C12 C13 0.3(4)
C11 C12 C13 C8 -1.5(3)
C11 C12 C13 C14 -179.6(2)
C12 C13 C14 C1 -178.75(16)
C12 C13 C14 C15 0.1(2)
C13 C8 C9 C10 -1.0(3)
C13 C14 C15 C16 124.2(2)
C14 C1 C2 C3 -176.24(17)
C14 C1 C6 C5 178.53(17)
C14 C1 C6 C7 1.7(3)
C14 C15 C16 C17 178.47(17)
C15 C16 C17 C18 -30.9(3)
C15 C16 C17 C22 150.46(18)
C16 C17 C18 C19 179.71(16)
C16 C17 C22 C21 -178.54(15)
C16 C17 C22 C23 0.4(2)
C17 C18 C19 C20 -0.4(3)
C17 C22 C23 C24 149.98(17)
C18 C17 C22 C21 2.8(2)
C18 C17 C22 C23 -178.29(15)
C18 C19 C20 C21 1.0(3)
C19 C20 C21 C22 0.3(3)
C20 C21 C22 C17 -2.2(2)
C20 C21 C22 C23 178.84(16)
C21 C22 C23 C24 -31.1(3)
C22 C17 C18 C19 -1.6(3)
C22 C23 C24 C25 -179.62(16)
C23 C24 C25 C26 -19.5(3)
C23 C24 C25 C30 159.72(19)
C24 C25 C26 C27 178.9(2)
C24 C25 C30 C29 -178.56(18)
C25 C26 C27 C28 -0.3(4)
C26 C25 C30 C29 0.7(3)
C26 C27 C28 C29 0.5(4)
C27 C28 C29 C30 -0.1(4)
C28 C29 C30 C25 -0.5(4)
C30 C25 C26 C27 -0.3(3)
